data_4346381
loop_
_publ_author_name
'Wang, Denan'
'Lindeman, Sergey V.'
'Fiedler, Adam T.'

_publ_section_title
;
 Bimetallic Complexes Supported by a Redox-Active Ligand with Fused
 Pincer-Type Coordination Sites.
;
_journal_issue 17
_journal_name_full 'Inorganic chemistry'
_journal_page_first 8744
_journal_page_last 8754
_journal_paper_doi 10.1021/acs.inorgchem.5b01380
_journal_volume 54
_journal_year 2015
_chemical_formula_moiety 'C64 H70 Cu2 N7 O2, 1.39(C H2 Cl2), C F3 O3 S, C1 H4 O1'
_chemical_formula_sum 'C67.39 H76.79 Cl2.79 Cu2 F3 N7 O6 S'
_chemical_formula_weight 1395.85
_space_group_crystal_system monoclinic
_space_group_IT_number 14
_space_group_name_Hall '-P 2ybc'
_space_group_name_H-M_alt 'P 1 21/c 1'
_atom_sites_solution_hydrogens geom
_atom_sites_solution_primary direct
_atom_sites_solution_secondary difmap
_audit_creation_date 2014-09-29
_audit_creation_method
;
Olex2 1.2
(compiled 2014.09.19 svn.r3010 for OlexSys, GUI svn.r4874)
;
_cell_angle_alpha 90.00
_cell_angle_beta 99.1436(12)
_cell_angle_gamma 90.00
_cell_formula_units_Z 4
_cell_length_a 13.69383(18)
_cell_length_b 24.2156(3)
_cell_length_c 21.4722(2)
_cell_measurement_reflns_used 28651
_cell_measurement_temperature 99.8(4)
_cell_measurement_theta_max 73.5180
_cell_measurement_theta_min 3.9970
_cell_volume 7029.80(14)
_computing_cell_refinement
;
CrysAlisPro, Agilent Technologies,
Version 1.171.36.28 (release 01-02-2013 CrysAlis171 .NET)
(compiled Feb  1 2013,16:14:44)
;
_computing_data_collection
;
CrysAlisPro, Agilent Technologies,
Version 1.171.36.28 (release 01-02-2013 CrysAlis171 .NET)
(compiled Feb  1 2013,16:14:44)
;
_computing_data_reduction
;
CrysAlisPro, Agilent Technologies,
Version 1.171.36.28 (release 01-02-2013 CrysAlis171 .NET)
(compiled Feb  1 2013,16:14:44)
;
_computing_molecular_graphics 'Olex2 (Dolomanov et al., 2009)'
_computing_publication_material 'Olex2 (Dolomanov et al., 2009)'
_computing_structure_refinement 'XL (Sheldrick, 2008)'
_computing_structure_solution 'XS (Sheldrick, 2008)'
_diffrn_ambient_temperature 99.8(4)
_diffrn_detector_area_resol_mean 10.3756
_diffrn_measured_fraction_theta_full 0.996
_diffrn_measured_fraction_theta_max 0.985
_diffrn_measurement_details
;
#__ type_ start__ end____ width___ exp.time_
  1 omega  -71.00   31.00   1.0000    1.3000
omega____ theta____ kappa____ phi______ frames
    -      -40.9351   57.0000 -120.0000 102

#__ type_ start__ end____ width___ exp.time_
  2 omega -110.00  -25.00   1.0000    1.3000
omega____ theta____ kappa____ phi______ frames
    -      -40.9351  -57.0000   90.0000 85

#__ type_ start__ end____ width___ exp.time_
  3 omega -140.00 -107.00   1.0000    5.2000
omega____ theta____ kappa____ phi______ frames
    -      -55.5000  -94.0000  -90.0000 33

#__ type_ start__ end____ width___ exp.time_
  4 omega   31.00   90.00   1.0000    5.2000
omega____ theta____ kappa____ phi______ frames
    -      107.0326  -30.0000 -150.0000 59

#__ type_ start__ end____ width___ exp.time_
  5 omega  140.00  166.00   1.0000    5.2000
omega____ theta____ kappa____ phi______ frames
    -      107.0326    0.0000 -180.0000 26

#__ type_ start__ end____ width___ exp.time_
  6 omega   38.00   96.00   1.0000    5.2000
omega____ theta____ kappa____ phi______ frames
    -      107.0326  -45.0000    0.0000 58

#__ type_ start__ end____ width___ exp.time_
  7 omega  146.00  173.00   1.0000    5.2000
omega____ theta____ kappa____ phi______ frames
    -      107.0326  125.0000 -150.0000 27

#__ type_ start__ end____ width___ exp.time_
  8 omega   29.00   82.00   1.0000    5.2000
omega____ theta____ kappa____ phi______ frames
    -      107.0326  -30.0000  -60.0000 53

#__ type_ start__ end____ width___ exp.time_
  9 omega   29.00   55.00   1.0000    5.2000
omega____ theta____ kappa____ phi______ frames
    -      107.0326  -30.0000  120.0000 26

#__ type_ start__ end____ width___ exp.time_
 10 omega   19.00  137.00   1.0000    5.2000
omega____ theta____ kappa____ phi______ frames
    -      107.0326    0.0000 -180.0000 118

#__ type_ start__ end____ width___ exp.time_
 11 omega  111.00  152.00   1.0000    5.2000
omega____ theta____ kappa____ phi______ frames
    -      107.0326  125.0000   90.0000 41

#__ type_ start__ end____ width___ exp.time_
 12 omega   35.00   98.00   1.0000    5.2000
omega____ theta____ kappa____ phi______ frames
    -      107.0326  -45.0000   60.0000 63

#__ type_ start__ end____ width___ exp.time_
 13 omega -115.00  -11.00   1.0000    1.3000
omega____ theta____ kappa____ phi______ frames
    -      -40.9351  -57.0000 -120.0000 104

#__ type_ start__ end____ width___ exp.time_
 14 omega -115.00  -11.00   1.0000    1.3000
omega____ theta____ kappa____ phi______ frames
    -      -40.9351  -57.0000  -30.0000 104

#__ type_ start__ end____ width___ exp.time_
 15 omega -134.00  -22.00   1.0000    5.2000
omega____ theta____ kappa____ phi______ frames
    -      -55.5000  -77.0000 -180.0000 112

#__ type_ start__ end____ width___ exp.time_
 16 omega   32.00  121.00   1.0000    5.2000
omega____ theta____ kappa____ phi______ frames
    -      107.0326 -125.0000  -90.0000 89

#__ type_ start__ end____ width___ exp.time_
 17 omega   77.00  178.00   1.0000    5.2000
omega____ theta____ kappa____ phi______ frames
    -      107.0326   30.0000 -120.0000 101

#__ type_ start__ end____ width___ exp.time_
 18 omega   73.00  178.00   1.0000    5.2000
omega____ theta____ kappa____ phi______ frames
    -      107.0326   77.0000   30.0000 105

#__ type_ start__ end____ width___ exp.time_
 19 omega   23.00  109.00   1.0000    5.2000
omega____ theta____ kappa____ phi______ frames
    -      107.0326  -94.0000    0.0000 86

#__ type_ start__ end____ width___ exp.time_
 20 omega   46.00  178.00   1.0000    5.2000
omega____ theta____ kappa____ phi______ frames
    -      107.0326   15.0000    0.0000 132

#__ type_ start__ end____ width___ exp.time_
 21 omega   23.00   98.00   1.0000    1.3000
omega____ theta____ kappa____ phi______ frames
    -       40.9351 -125.0000   90.0000 75
;
_diffrn_measurement_device_type 'SuperNova, Dual, Cu at zero, Atlas'
_diffrn_measurement_method '\w scans'
_diffrn_orient_matrix_UB_11 -0.0124457000
_diffrn_orient_matrix_UB_12 0.0056895000
_diffrn_orient_matrix_UB_13 -0.0723029000
_diffrn_orient_matrix_UB_21 -0.0652031000
_diffrn_orient_matrix_UB_22 -0.0521722000
_diffrn_orient_matrix_UB_23 -0.0074469000
_diffrn_orient_matrix_UB_31 -0.0926402000
_diffrn_orient_matrix_UB_32 0.0358876000
_diffrn_orient_matrix_UB_33 0.0008483000
_diffrn_radiation_monochromator mirror
_diffrn_radiation_type CuK\a
_diffrn_radiation_wavelength 1.54184
_diffrn_reflns_av_R_equivalents 0.0437
_diffrn_reflns_av_unetI/netI 0.0261
_diffrn_reflns_limit_h_max 14
_diffrn_reflns_limit_h_min -17
_diffrn_reflns_limit_k_max 29
_diffrn_reflns_limit_k_min -29
_diffrn_reflns_limit_l_max 26
_diffrn_reflns_limit_l_min -26
_diffrn_reflns_number 66840
_diffrn_reflns_theta_full 72.00
_diffrn_reflns_theta_max 73.82
_diffrn_reflns_theta_min 3.27
_diffrn_source 'SuperNova (Cu) X-ray Source'
_exptl_absorpt_coefficient_mu 2.500
_exptl_absorpt_correction_T_max 0.715
_exptl_absorpt_correction_T_min 0.400
_exptl_absorpt_correction_type gaussian
_exptl_absorpt_process_details
;
CrysAlisPro, Agilent Technologies,
Version 1.171.36.28 (release 01-02-2013 CrysAlis171 .NET)
(compiled Feb  1 2013,16:14:44)
Numerical absorption correction based on gaussian integration over
			a multifaceted crystal model
;
_exptl_crystal_colour brown
_exptl_crystal_colour_primary brown
_exptl_crystal_density_diffrn 1.319
_exptl_crystal_density_method 'not measured'
_exptl_crystal_description prism
_exptl_crystal_F_000 2906
_exptl_crystal_size_max 0.4365
_exptl_crystal_size_mid 0.2309
_exptl_crystal_size_min 0.1156
_refine_diff_density_max 1.459
_refine_diff_density_min -0.897
_refine_diff_density_rms 0.085
_refine_ls_extinction_method none
_refine_ls_goodness_of_fit_ref 1.038
_refine_ls_hydrogen_treatment constr
_refine_ls_matrix_type full
_refine_ls_number_parameters 859
_refine_ls_number_reflns 14010
_refine_ls_number_restraints 0
_refine_ls_restrained_S_all 1.038
_refine_ls_R_factor_all 0.0631
_refine_ls_R_factor_gt 0.0573
_refine_ls_shift/su_max 0.000
_refine_ls_shift/su_mean 0.000
_refine_ls_structure_factor_coef Fsqd
_refine_ls_weighting_details 'calc w=1/[\s^2^(Fo^2^)+(0.1040P)^2^+7.2485P] where P=(Fo^2^+2Fc^2^)/3'
_refine_ls_weighting_scheme calc
_refine_ls_wR_factor_gt 0.1640
_refine_ls_wR_factor_ref 0.1716
_reflns_number_gt 12351
_reflns_number_total 14010
_reflns_threshold_expression >2sigma(I)
_cod_data_source_file ic5b01380_si_002.cif
_cod_data_source_block complex2
_cod_original_cell_volume 7029.79(15)
_cod_database_code 4346381
_chemical_oxdiff_formula 'Cu2 C64 N7 H70 C4 H8 Cl8'
_reflns_odcompleteness_completeness 99.98
_reflns_odcompleteness_iscentric 1
_reflns_odcompleteness_theta 66.97
_olex2_refinement_description
;
1. Fixed Uiso
 At 1.2 times of:
  All C(H) groups, All C(H,H) groups
 At 1.5 times of:
  All C(H,H,H) groups, All O(H) groups
2. Others
 Sof(Cl1)=Sof(Cl2)=Sof(C1S)=Sof(H1SB)=Sof(H1SC)=FVAR(1)
 Sof(Cl3)=Sof(Cl4)=Sof(C2S)=Sof(H2SA)=Sof(H2SB)=FVAR(2)
 Sof(O1SA)=Sof(H1SA)=Sof(C3SA)=Sof(H3SA)=Sof(H3SB)=Sof(H3SC)=1-FVAR(3)
 Sof(O1S)=Sof(H1S)=Sof(C3S)=Sof(H3SD)=Sof(H3SE)=Sof(H3SF)=FVAR(3)
3.a Secondary CH2 refined with riding coordinates:
 C1S(H1SB,H1SC), C2S(H2SA,H2SB)
3.b Aromatic/amide H refined with riding coordinates:
 C4(H4), C6(H6), C7(H7), C18(H18), C19(H19), C21(H21), C26(H26), C28(H28),
 C29(H29), C40(H40), C41(H41), C43(H43), C45(H45), C46(H46), C47(H47), C48(H48),
  C51(H51), C52(H52), C53(H53), C54(H54), C55(H55), C56(H56), C57(H57),
 C58(H58), C61(H61), C62(H62), C63(H63), C64(H64)
3.c Idealised Me refined as rotating group:
 C9(H9A,H9B,H9C), C10(H10A,H10B,H10C), C11(H11A,H11B,H11C), C13(H13A,H13B,
 H13C), C14(H14A,H14B,H14C), C15(H15A,H15B,H15C), C22(H22A,H22B,H22C), C31(H31A,
 H31B,H31C), C32(H32A,H32B,H32C), C33(H33A,H33B,H33C), C35(H35A,H35B,H35C),
 C36(H36A,H36B,H36C), C37(H37A,H37B,H37C), C44(H44A,H44B,H44C), C3SA(H3SA,H3SB,
 H3SC), C3S(H3SD,H3SE,H3SF)
3.d Idealised tetrahedral OH refined as rotating group:
 O1SA(H1SA), O1S(H1S)
;
_olex2_submission_special_instructions 'No special instructions were received'

loop_
_space_group_symop_id
_space_group_symop_operation_xyz
1 'x, y, z'
2 '-x, y+1/2, -z+1/2'
3 '-x, -y, -z'
4 'x, -y-1/2, z-1/2'

loop_
_atom_site_label
_atom_site_type_symbol
_atom_site_fract_x
_atom_site_fract_y
_atom_site_fract_z
_atom_site_U_iso_or_equiv
_atom_site_adp_type
_atom_site_occupancy
_atom_site_calc_flag
_atom_site_disorder_assembly
_atom_site_disorder_group
_atom_site_refinement_flags_posn
Cu1 Cu 0.17125(2) 0.202457(15) 0.026162(16) 0.02436(11) Uani 1 d . . .
Cu2 Cu 0.15577(3) 0.192406(15) 0.161949(16) 0.02481(11) Uani 1 d . . .
O1 O 0.19547(12) 0.12786(7) 0.00186(8) 0.0276(4) Uani 1 d . . .
O2 O 0.13450(13) 0.11635(7) 0.18139(8) 0.0299(4) Uani 1 d . . .
N1 N 0.31133(15) 0.21902(9) 0.04612(9) 0.0250(4) Uani 1 d . . .
N2 N 0.01526(16) 0.20870(9) 0.14895(10) 0.0275(4) Uani 1 d . . .
N3 N 0.16211(15) 0.25607(9) 0.09965(9) 0.0251(4) Uani 1 d . . .
N4 N 0.14557(16) 0.26149(9) -0.05271(10) 0.0300(4) Uani 1 d . . .
N5 N 0.02554(15) 0.19412(9) -0.00460(10) 0.0268(4) Uani 1 d . . .
N6 N 0.18967(16) 0.24441(9) 0.24826(10) 0.0302(5) Uani 1 d . . .
N7 N 0.30143(15) 0.17971(9) 0.18824(10) 0.0268(4) Uani 1 d . . .
C1 C 0.36358(18) 0.14191(10) -0.01255(11) 0.0250(5) Uani 1 d . . .
C2 C 0.27354(17) 0.11113(10) -0.02046(11) 0.0244(5) Uani 1 d . . .
C3 C 0.27033(18) 0.05990(10) -0.05475(11) 0.0259(5) Uani 1 d . . .
C4 C 0.35204(19) 0.04518(10) -0.08155(11) 0.0271(5) Uani 1 d . . .
H4 H 0.3485 0.0119 -0.1052 0.032 Uiso 1 calc . . R
C5 C 0.44071(18) 0.07635(10) -0.07617(11) 0.0264(5) Uani 1 d . . .
C6 C 0.44509(18) 0.12327(10) -0.04066(11) 0.0262(5) Uani 1 d . . .
H6 H 0.5045 0.1442 -0.0345 0.031 Uiso 1 calc . . R
C7 C 0.37911(18) 0.19187(10) 0.02281(11) 0.0250(5) Uani 1 d . . .
H7 H 0.4443 0.2065 0.0299 0.030 Uiso 1 calc . . R
C8 C 0.17726(19) 0.02324(11) -0.06112(12) 0.0288(5) Uani 1 d . . .
C9 C 0.1546(2) 0.00798(11) 0.00482(12) 0.0321(5) Uani 1 d . . .
H9A H 0.2119 -0.0109 0.0288 0.048 Uiso 1 calc . . GR
H9B H 0.0970 -0.0165 0.0004 0.048 Uiso 1 calc . . GR
H9C H 0.1406 0.0416 0.0271 0.048 Uiso 1 calc . . GR
C10 C 0.0875(2) 0.05309(12) -0.09878(13) 0.0349(6) Uani 1 d . . .
H10A H 0.0779 0.0886 -0.0788 0.052 Uiso 1 calc . . GR
H10B H 0.0282 0.0303 -0.0995 0.052 Uiso 1 calc . . GR
H10C H 0.0992 0.0594 -0.1421 0.052 Uiso 1 calc . . GR
C11 C 0.1920(2) -0.03095(12) -0.09551(14) 0.0363(6) Uani 1 d . . .
H11A H 0.2037 -0.0228 -0.1384 0.054 Uiso 1 calc . . GR
H11B H 0.1327 -0.0539 -0.0974 0.054 Uiso 1 calc . . GR
H11C H 0.2491 -0.0508 -0.0727 0.054 Uiso 1 calc . . GR
C12 C 0.52535(19) 0.05650(11) -0.10914(12) 0.0288(5) Uani 1 d . . .
C13 C 0.6147(2) 0.09518(13) -0.09609(15) 0.0393(6) Uani 1 d . . .
H13A H 0.5958 0.1320 -0.1126 0.059 Uiso 1 calc . . GR
H13B H 0.6682 0.0808 -0.1168 0.059 Uiso 1 calc . . GR
H13C H 0.6373 0.0975 -0.0505 0.059 Uiso 1 calc . . GR
C14 C 0.4903(2) 0.05427(15) -0.18079(13) 0.0428(7) Uani 1 d . . .
H14A H 0.4316 0.0307 -0.1898 0.064 Uiso 1 calc . . GR
H14B H 0.5432 0.0391 -0.2016 0.064 Uiso 1 calc . . GR
H14C H 0.4739 0.0916 -0.1967 0.064 Uiso 1 calc . . GR
C15 C 0.5582(2) -0.00138(12) -0.08533(15) 0.0386(6) Uani 1 d . . .
H15A H 0.5826 0.0001 -0.0399 0.058 Uiso 1 calc . . GR
H15B H 0.6110 -0.0145 -0.1075 0.058 Uiso 1 calc . . GR
H15C H 0.5018 -0.0268 -0.0934 0.058 Uiso 1 calc . . GR
C16 C 0.33190(18) 0.26727(10) 0.08321(11) 0.0260(5) Uani 1 d . . .
C17 C 0.25066(18) 0.28735(10) 0.10952(11) 0.0259(5) Uani 1 d . . .
C18 C 0.26506(19) 0.33463(11) 0.14748(12) 0.0299(5) Uani 1 d . . .
H18 H 0.2115 0.3493 0.1654 0.036 Uiso 1 calc . . R
C19 C 0.3568(2) 0.36011(11) 0.15906(13) 0.0336(6) Uani 1 d . . .
H19 H 0.3650 0.3919 0.1854 0.040 Uiso 1 calc . . R
C20 C 0.4375(2) 0.34042(12) 0.13317(14) 0.0361(6) Uani 1 d . . .
C21 C 0.4232(2) 0.29391(11) 0.09489(13) 0.0326(6) Uani 1 d . . .
H21 H 0.4767 0.2800 0.0763 0.039 Uiso 1 calc . . R
C22 C 0.5361(2) 0.36954(15) 0.14504(18) 0.0517(9) Uani 1 d . . .
H22A H 0.5882 0.3442 0.1366 0.078 Uiso 1 calc . . GR
H22B H 0.5498 0.3817 0.1891 0.078 Uiso 1 calc . . GR
H22C H 0.5343 0.4017 0.1171 0.078 Uiso 1 calc . . GR
C23 C -0.02942(19) 0.12747(11) 0.20478(12) 0.0301(5) Uani 1 d . . .
C24 C 0.06119(19) 0.09762(11) 0.20720(11) 0.0293(5) Uani 1 d . . .
C25 C 0.0710(2) 0.04577(11) 0.23980(12) 0.0327(5) Uani 1 d . . .
C26 C -0.0071(2) 0.02796(12) 0.26849(13) 0.0369(6) Uani 1 d . . .
H26 H 0.0003 -0.0061 0.2907 0.044 Uiso 1 calc . . R
C27 C -0.0972(2) 0.05692(13) 0.26710(13) 0.0372(6) Uani 1 d . . .
C28 C -0.1060(2) 0.10579(13) 0.23507(13) 0.0349(6) Uani 1 d . . .
H28 H -0.1658 0.1261 0.2329 0.042 Uiso 1 calc . . R
C29 C -0.04866(19) 0.17934(12) 0.17339(12) 0.0302(5) Uani 1 d . . .
H29 H -0.1139 0.1936 0.1701 0.036 Uiso 1 calc . . R
C30 C 0.1673(2) 0.01257(12) 0.24499(14) 0.0381(6) Uani 1 d . . .
C31 C 0.2528(2) 0.04603(15) 0.28251(14) 0.0456(7) Uani 1 d . . .
H31A H 0.2568 0.0822 0.2627 0.068 Uiso 1 calc . . GR
H31B H 0.3152 0.0261 0.2827 0.068 Uiso 1 calc . . GR
H31C H 0.2408 0.0510 0.3260 0.068 Uiso 1 calc . . GR
C32 C 0.1916(2) -0.00123(12) 0.17916(14) 0.0386(6) Uani 1 d . . .
H32A H 0.1392 -0.0246 0.1565 0.058 Uiso 1 calc . . GR
H32B H 0.2549 -0.0209 0.1836 0.058 Uiso 1 calc . . GR
H32C H 0.1961 0.0330 0.1555 0.058 Uiso 1 calc . . GR
C33 C 0.1621(3) -0.04217(16) 0.2803(2) 0.0606(10) Uani 1 d . . .
H33A H 0.1425 -0.0350 0.3215 0.091 Uiso 1 calc . . GR
H33B H 0.2272 -0.0600 0.2863 0.091 Uiso 1 calc . . GR
H33C H 0.1134 -0.0665 0.2556 0.091 Uiso 1 calc . . GR
C34 C -0.1768(2) 0.03351(16) 0.30289(16) 0.0502(8) Uani 1 d . . .
C35 C -0.1393(4) 0.0388(3) 0.37377(19) 0.0929(19) Uani 1 d . . .
H35A H -0.0772 0.0183 0.3845 0.139 Uiso 1 calc . . GR
H35B H -0.1888 0.0236 0.3974 0.139 Uiso 1 calc . . GR
H35C H -0.1280 0.0778 0.3847 0.139 Uiso 1 calc . . GR
C36 C -0.2743(3) 0.06418(18) 0.28660(19) 0.0586(9) Uani 1 d . . .
H36A H -0.2648 0.1030 0.2989 0.088 Uiso 1 calc . . GR
H36B H -0.3236 0.0475 0.3093 0.088 Uiso 1 calc . . GR
H36C H -0.2974 0.0618 0.2411 0.088 Uiso 1 calc . . GR
C37 C -0.1963(3) -0.02751(18) 0.2845(3) 0.0766(14) Uani 1 d . . .
H37A H -0.2190 -0.0302 0.2389 0.115 Uiso 1 calc . . GR
H37B H -0.2471 -0.0424 0.3071 0.115 Uiso 1 calc . . GR
H37C H -0.1351 -0.0487 0.2956 0.115 Uiso 1 calc . . GR
C38 C -0.00777(19) 0.26039(11) 0.11908(11) 0.0283(5) Uani 1 d . . .
C39 C 0.07182(18) 0.28590(11) 0.09598(11) 0.0268(5) Uani 1 d . . .
C40 C 0.0555(2) 0.33722(11) 0.06640(13) 0.0324(5) Uani 1 d . . .
H40 H 0.1078 0.3549 0.0499 0.039 Uiso 1 calc . . R
C41 C -0.0363(2) 0.36266(12) 0.06091(14) 0.0360(6) Uani 1 d . . .
H41 H -0.0456 0.3978 0.0411 0.043 Uiso 1 calc . . R
C42 C -0.1148(2) 0.33774(12) 0.08385(13) 0.0355(6) Uani 1 d . . .
C43 C -0.09972(19) 0.28624(12) 0.11230(13) 0.0324(5) Uani 1 d . . .
H43 H -0.1531 0.2683 0.1274 0.039 Uiso 1 calc . . R
C44 C -0.2150(2) 0.36509(14) 0.07951(17) 0.0451(7) Uani 1 d . . .
H44A H -0.2668 0.3389 0.0620 0.068 Uiso 1 calc . . GR
H44B H -0.2176 0.3975 0.0520 0.068 Uiso 1 calc . . GR
H44C H -0.2257 0.3765 0.1217 0.068 Uiso 1 calc . . GR
C45 C 0.2120(2) 0.29275(12) -0.07626(13) 0.0355(6) Uani 1 d . . .
H45 H 0.2804 0.2857 -0.0632 0.043 Uiso 1 calc . . R
C46 C 0.1845(2) 0.33461(13) -0.11869(14) 0.0413(7) Uani 1 d . . .
H46 H 0.2330 0.3557 -0.1352 0.050 Uiso 1 calc . . R
C47 C 0.0848(2) 0.34548(14) -0.13691(14) 0.0438(7) Uani 1 d . . .
H47 H 0.0641 0.3748 -0.1654 0.053 Uiso 1 calc . . R
C48 C 0.0157(2) 0.31355(13) -0.11343(14) 0.0387(6) Uani 1 d . . .
H48 H -0.0531 0.3202 -0.1257 0.046 Uiso 1 calc . . R
C49 C 0.0490(2) 0.27124(11) -0.07128(12) 0.0311(5) Uani 1 d . . .
C50 C -0.01859(19) 0.23250(11) -0.04531(12) 0.0304(5) Uani 1 d . . .
C51 C -0.1204(2) 0.23348(13) -0.06297(15) 0.0411(7) Uani 1 d . . .
H51 H -0.1508 0.2615 -0.0903 0.049 Uiso 1 calc . . R
C52 C -0.1777(2) 0.19317(14) -0.04038(17) 0.0442(7) Uani 1 d . . .
H52 H -0.2476 0.1935 -0.0517 0.053 Uiso 1 calc . . R
C53 C -0.1315(2) 0.15256(12) -0.00129(15) 0.0380(6) Uani 1 d . . .
H53 H -0.1689 0.1237 0.0135 0.046 Uiso 1 calc . . R
C54 C -0.02982(19) 0.15453(11) 0.01600(13) 0.0308(5) Uani 1 d . . .
H54 H 0.0019 0.1269 0.0434 0.037 Uiso 1 calc . . R
C55 C 0.1292(2) 0.27895(12) 0.27219(13) 0.0352(6) Uani 1 d . . .
H55 H 0.0598 0.2744 0.2605 0.042 Uiso 1 calc . . R
C56 C 0.1640(2) 0.32106(13) 0.31340(14) 0.0409(7) Uani 1 d . . .
H56 H 0.1192 0.3451 0.3296 0.049 Uiso 1 calc . . R
C57 C 0.2646(2) 0.32757(13) 0.33056(13) 0.0405(7) Uani 1 d . . .
H57 H 0.2901 0.3564 0.3585 0.049 Uiso 1 calc . . R
C58 C 0.3287(2) 0.29159(13) 0.30675(13) 0.0364(6) Uani 1 d . . .
H58 H 0.3983 0.2951 0.3184 0.044 Uiso 1 calc . . R
C59 C 0.2881(2) 0.25024(11) 0.26527(11) 0.0302(5) Uani 1 d . . .
C60 C 0.3489(2) 0.20984(12) 0.23668(12) 0.0307(5) Uani 1 d . . .
C61 C 0.4485(2) 0.20132(15) 0.25912(15) 0.0444(7) Uani 1 d . . .
H61 H 0.4816 0.2232 0.2928 0.053 Uiso 1 calc . . R
C62 C 0.4992(2) 0.16084(17) 0.23211(16) 0.0528(9) Uani 1 d . . .
H62 H 0.5674 0.1547 0.2468 0.063 Uiso 1 calc . . R
C63 C 0.4497(2) 0.12945(14) 0.18361(15) 0.0435(7) Uani 1 d . . .
H63 H 0.4830 0.1010 0.1649 0.052 Uiso 1 calc . . R
C64 C 0.3504(2) 0.14007(11) 0.16264(12) 0.0317(5) Uani 1 d . . .
H64 H 0.3161 0.1186 0.1291 0.038 Uiso 1 calc . . R
Cl1 Cl 0.3803(2) 0.01698(9) 0.5401(2) 0.1982(19) Uani 0.871(5) d . . .
Cl2 Cl 0.1793(2) 0.04261(8) 0.47399(8) 0.1330(11) Uani 0.871(5) d . . .
C1S C 0.2968(9) 0.0665(3) 0.5062(3) 0.138(4) Uani 0.871(5) d . . .
H1SB H 0.3257 0.0853 0.4725 0.166 Uiso 0.871(5) calc . . R
H1SC H 0.2892 0.0944 0.5387 0.166 Uiso 0.871(5) calc . . R
Cl3 Cl 0.7582(2) 0.21562(9) 0.28444(13) 0.0969(11) Uani 0.523(4) d . . .
Cl4 Cl 0.7649(3) 0.33525(13) 0.27359(16) 0.1207(14) Uani 0.523(4) d . . .
C2S C 0.7166(8) 0.2698(3) 0.2658(3) 0.078(3) Uani 0.523(4) d . . .
H2SA H 0.6564 0.2719 0.2858 0.093 Uiso 0.523(4) calc . . R
H2SB H 0.6926 0.2660 0.2200 0.093 Uiso 0.523(4) calc . . R
S1 S 0.55993(5) 0.22291(3) 0.43607(3) 0.03555(16) Uani 1 d . . .
F1 F 0.5464(3) 0.12905(10) 0.37681(12) 0.0991(11) Uani 1 d . . .
F2 F 0.6906(2) 0.14562(14) 0.43240(12) 0.0971(11) Uani 1 d . . .
F3 F 0.5687(2) 0.12159(10) 0.47775(12) 0.0800(8) Uani 1 d . . .
O3 O 0.5991(2) 0.24847(11) 0.38510(11) 0.0570(6) Uani 1 d . . .
O4 O 0.45441(18) 0.22230(13) 0.42806(13) 0.0609(7) Uani 1 d . . .
O5 O 0.60776(16) 0.23851(10) 0.49834(10) 0.0444(5) Uani 1 d . . .
C65 C 0.5924(4) 0.15111(17) 0.43029(16) 0.0623(10) Uani 1 d . . .
O1SA O 0.7190(4) 0.3049(4) 0.5923(4) 0.077(3) Uani 0.464(11) d A 2 .
H1SA H 0.6961 0.2858 0.5607 0.116 Uiso 0.464(11) calc A 2 GR
C3SA C 0.6446(14) 0.3321(10) 0.6133(11) 0.046(4) Uani 0.464(11) d A 2 .
H3SA H 0.6057 0.3523 0.5782 0.068 Uiso 0.464(11) calc A 2 GR
H3SB H 0.6721 0.3583 0.6463 0.068 Uiso 0.464(11) calc A 2 GR
H3SC H 0.6019 0.3056 0.6306 0.068 Uiso 0.464(11) calc A 2 GR
O1S O 0.6647(5) 0.2788(2) 0.6207(2) 0.059(2) Uani 0.536(11) d A 1 .
H1S H 0.6427 0.2630 0.5865 0.089 Uiso 0.536(11) calc A 1 GR
C3S C 0.6720(12) 0.3370(10) 0.6101(11) 0.052(4) Uani 0.536(11) d A 1 .
H3SD H 0.7249 0.3440 0.5852 0.078 Uiso 0.536(11) calc A 1 GR
H3SE H 0.6870 0.3561 0.6507 0.078 Uiso 0.536(11) calc A 1 GR
H3SF H 0.6091 0.3506 0.5870 0.078 Uiso 0.536(11) calc A 1 GR

loop_
_atom_site_aniso_label
_atom_site_aniso_U_11
_atom_site_aniso_U_22
_atom_site_aniso_U_33
_atom_site_aniso_U_23
_atom_site_aniso_U_13
_atom_site_aniso_U_12
Cu1 0.01984(19) 0.0276(2) 0.02656(19) -0.00240(13) 0.00646(14) -0.00014(13)
Cu2 0.01988(19) 0.0292(2) 0.02656(19) -0.00045(13) 0.00749(14) 0.00029(13)
O1 0.0227(8) 0.0287(8) 0.0333(9) -0.0038(7) 0.0099(7) -0.0008(7)
O2 0.0269(9) 0.0319(9) 0.0338(9) -0.0009(7) 0.0137(7) -0.0015(7)
N1 0.0234(10) 0.0281(10) 0.0246(9) -0.0018(8) 0.0076(8) -0.0014(8)
N2 0.0236(10) 0.0330(11) 0.0270(10) -0.0011(8) 0.0069(8) -0.0001(8)
N3 0.0237(10) 0.0270(10) 0.0259(10) -0.0013(8) 0.0075(8) 0.0017(8)
N4 0.0272(11) 0.0356(11) 0.0285(10) 0.0022(9) 0.0080(8) -0.0012(9)
N5 0.0217(10) 0.0320(11) 0.0271(10) -0.0035(8) 0.0052(8) 0.0001(8)
N6 0.0277(11) 0.0375(12) 0.0266(10) -0.0043(9) 0.0078(8) -0.0004(9)
N7 0.0238(10) 0.0314(10) 0.0262(10) 0.0028(8) 0.0071(8) 0.0008(8)
C1 0.0223(11) 0.0293(12) 0.0248(11) 0.0002(9) 0.0074(9) 0.0006(9)
C2 0.0231(11) 0.0281(11) 0.0227(10) 0.0012(9) 0.0055(9) 0.0002(9)
C3 0.0257(12) 0.0295(12) 0.0231(10) 0.0006(9) 0.0055(9) -0.0011(9)
C4 0.0280(12) 0.0295(12) 0.0246(11) -0.0013(9) 0.0070(9) 0.0005(9)
C5 0.0249(12) 0.0308(12) 0.0249(11) 0.0018(9) 0.0086(9) 0.0019(9)
C6 0.0220(11) 0.0316(12) 0.0261(11) -0.0003(9) 0.0070(9) 0.0004(9)
C7 0.0214(11) 0.0299(12) 0.0249(11) 0.0000(9) 0.0073(9) -0.0013(9)
C8 0.0291(12) 0.0297(12) 0.0288(12) -0.0026(10) 0.0078(10) -0.0034(10)
C9 0.0338(13) 0.0303(13) 0.0343(13) -0.0010(10) 0.0123(11) -0.0052(10)
C10 0.0271(13) 0.0422(15) 0.0349(13) -0.0017(11) 0.0032(11) -0.0058(11)
C11 0.0359(14) 0.0351(14) 0.0399(14) -0.0087(11) 0.0127(12) -0.0085(11)
C12 0.0274(12) 0.0323(12) 0.0286(12) -0.0034(10) 0.0098(10) 0.0017(10)
C13 0.0307(14) 0.0414(15) 0.0505(16) -0.0108(13) 0.0210(12) -0.0009(12)
C14 0.0369(15) 0.066(2) 0.0284(13) -0.0026(13) 0.0134(12) 0.0061(14)
C15 0.0361(14) 0.0362(14) 0.0473(16) 0.0012(12) 0.0186(12) 0.0084(11)
C16 0.0244(12) 0.0282(12) 0.0265(11) -0.0027(9) 0.0072(9) -0.0002(9)
C17 0.0235(12) 0.0289(12) 0.0260(11) -0.0001(9) 0.0061(9) -0.0006(9)
C18 0.0293(13) 0.0307(12) 0.0315(12) -0.0036(10) 0.0108(10) 0.0022(10)
C19 0.0348(14) 0.0307(13) 0.0366(13) -0.0083(10) 0.0099(11) -0.0036(11)
C20 0.0299(13) 0.0383(14) 0.0422(14) -0.0079(12) 0.0125(11) -0.0065(11)
C21 0.0268(13) 0.0359(13) 0.0376(14) -0.0074(11) 0.0125(11) -0.0046(10)
C22 0.0376(16) 0.0539(19) 0.068(2) -0.0283(17) 0.0219(15) -0.0155(14)
C23 0.0254(12) 0.0386(14) 0.0274(11) -0.0038(10) 0.0079(10) -0.0055(10)
C24 0.0297(12) 0.0339(13) 0.0262(11) -0.0052(10) 0.0101(10) -0.0052(10)
C25 0.0360(14) 0.0360(13) 0.0281(12) -0.0011(10) 0.0112(10) -0.0036(11)
C26 0.0419(15) 0.0395(15) 0.0318(13) 0.0013(11) 0.0136(12) -0.0060(12)
C27 0.0333(14) 0.0511(16) 0.0294(13) -0.0003(11) 0.0119(11) -0.0111(12)
C28 0.0264(13) 0.0479(16) 0.0318(13) -0.0007(11) 0.0093(10) -0.0067(11)
C29 0.0218(12) 0.0395(14) 0.0309(12) -0.0052(10) 0.0086(10) -0.0017(10)
C30 0.0412(15) 0.0375(14) 0.0392(14) 0.0051(12) 0.0170(12) 0.0038(12)
C31 0.0430(17) 0.0594(19) 0.0349(14) 0.0017(13) 0.0074(12) 0.0105(14)
C32 0.0417(15) 0.0361(14) 0.0412(15) -0.0046(11) 0.0162(12) 0.0012(12)
C33 0.065(2) 0.052(2) 0.074(2) 0.0251(18) 0.037(2) 0.0156(17)
C34 0.0382(16) 0.067(2) 0.0486(17) 0.0139(16) 0.0178(14) -0.0117(15)
C35 0.063(3) 0.174(6) 0.046(2) 0.025(3) 0.0251(19) -0.025(3)
C36 0.0390(17) 0.075(2) 0.069(2) 0.0131(19) 0.0300(17) -0.0075(17)
C37 0.054(2) 0.064(2) 0.120(4) 0.032(3) 0.036(2) -0.0142(19)
C38 0.0259(12) 0.0328(12) 0.0262(11) -0.0031(10) 0.0038(9) 0.0012(10)
C39 0.0229(12) 0.0309(12) 0.0270(11) -0.0041(9) 0.0054(9) 0.0023(9)
C40 0.0288(13) 0.0322(13) 0.0370(13) -0.0017(10) 0.0079(11) 0.0024(10)
C41 0.0335(14) 0.0321(13) 0.0409(14) -0.0019(11) 0.0017(11) 0.0044(11)
C42 0.0281(13) 0.0379(14) 0.0394(14) -0.0094(11) 0.0019(11) 0.0054(11)
C43 0.0231(12) 0.0394(14) 0.0355(13) -0.0069(11) 0.0069(10) 0.0020(10)
C44 0.0290(14) 0.0449(16) 0.0594(19) -0.0098(14) 0.0012(13) 0.0079(12)
C45 0.0311(14) 0.0443(15) 0.0329(13) 0.0036(11) 0.0108(11) -0.0002(11)
C46 0.0439(16) 0.0470(16) 0.0361(14) 0.0085(12) 0.0157(12) -0.0039(13)
C47 0.0483(17) 0.0476(17) 0.0356(14) 0.0132(13) 0.0066(13) 0.0013(14)
C48 0.0344(14) 0.0467(16) 0.0341(14) 0.0067(12) 0.0025(11) 0.0021(12)
C49 0.0302(13) 0.0359(13) 0.0268(12) 0.0007(10) 0.0029(10) -0.0004(10)
C50 0.0250(12) 0.0353(13) 0.0306(12) -0.0010(10) 0.0040(10) 0.0007(10)
C51 0.0287(14) 0.0449(16) 0.0473(16) 0.0090(13) -0.0015(12) 0.0013(12)
C52 0.0232(13) 0.0501(18) 0.0576(19) 0.0044(14) 0.0017(13) -0.0036(12)
C53 0.0268(13) 0.0376(14) 0.0501(16) 0.0000(12) 0.0081(12) -0.0043(11)
C54 0.0272(12) 0.0299(12) 0.0359(13) -0.0008(10) 0.0073(10) -0.0023(10)
C55 0.0328(14) 0.0440(15) 0.0310(13) -0.0053(11) 0.0115(11) 0.0022(12)
C56 0.0496(17) 0.0435(16) 0.0326(13) -0.0086(12) 0.0152(12) 0.0026(13)
C57 0.0516(18) 0.0422(15) 0.0287(13) -0.0082(11) 0.0094(12) -0.0068(13)
C58 0.0363(15) 0.0454(15) 0.0280(12) -0.0043(11) 0.0062(11) -0.0077(12)
C59 0.0298(13) 0.0393(14) 0.0222(11) -0.0002(10) 0.0062(10) -0.0018(10)
C60 0.0263(12) 0.0419(14) 0.0245(11) 0.0009(10) 0.0057(10) 0.0001(10)
C61 0.0290(14) 0.068(2) 0.0353(14) -0.0095(14) 0.0025(12) 0.0011(13)
C62 0.0287(15) 0.082(3) 0.0464(17) -0.0076(17) 0.0027(13) 0.0138(15)
C63 0.0338(15) 0.0558(18) 0.0423(15) -0.0027(13) 0.0104(12) 0.0137(13)
C64 0.0296(13) 0.0352(13) 0.0321(12) 0.0009(10) 0.0101(10) 0.0032(10)
Cl1 0.187(3) 0.0735(12) 0.376(5) 0.009(2) 0.174(3) 0.0208(14)
Cl2 0.253(3) 0.0802(11) 0.0739(10) 0.0187(8) 0.0491(14) 0.0233(14)
C1S 0.278(13) 0.070(4) 0.066(4) 0.001(3) 0.026(6) 0.028(6)
Cl3 0.115(2) 0.0549(12) 0.1006(18) -0.0079(11) -0.0437(15) 0.0103(12)
Cl4 0.173(4) 0.0849(19) 0.104(2) 0.0044(15) 0.022(2) -0.040(2)
C2S 0.158(9) 0.052(4) 0.030(3) -0.001(3) 0.034(4) -0.045(5)
S1 0.0332(3) 0.0399(4) 0.0338(3) -0.0036(3) 0.0059(3) -0.0002(3)
F1 0.182(3) 0.0500(13) 0.0538(13) -0.0160(11) -0.0179(17) 0.0160(17)
F2 0.104(2) 0.127(2) 0.0628(14) 0.0020(15) 0.0202(14) 0.077(2)
F3 0.121(2) 0.0496(12) 0.0638(14) 0.0120(11) -0.0021(14) -0.0079(13)
O3 0.0623(16) 0.0677(16) 0.0406(12) 0.0017(11) 0.0075(11) -0.0210(13)
O4 0.0337(12) 0.089(2) 0.0599(15) -0.0147(14) 0.0076(11) 0.0067(12)
O5 0.0427(12) 0.0548(13) 0.0353(10) -0.0075(9) 0.0048(9) -0.0001(10)
C65 0.092(3) 0.054(2) 0.0375(17) -0.0049(15) 0.0007(18) 0.018(2)
O1SA 0.035(3) 0.113(7) 0.084(5) -0.059(5) 0.007(3) 0.002(3)
C3SA 0.032(10) 0.053(7) 0.051(6) -0.018(5) 0.001(6) -0.007(6)
O1S 0.075(4) 0.055(3) 0.044(3) -0.003(2) 0.000(2) -0.005(2)
C3S 0.035(9) 0.060(6) 0.061(5) 0.005(4) 0.007(6) -0.007(6)

loop_
_atom_type_symbol
_atom_type_description
_atom_type_scat_dispersion_real
_atom_type_scat_dispersion_imag
_atom_type_scat_source
C C 0.0181 0.0091 'International Tables Vol C Tables 4.2.6.8 and 6.1.1.4'
H H 0.0000 0.0000 'International Tables Vol C Tables 4.2.6.8 and 6.1.1.4'
Cl Cl 0.3639 0.7018 'International Tables Vol C Tables 4.2.6.8 and 6.1.1.4'
Cu Cu -1.9646 0.5888 'International Tables Vol C Tables 4.2.6.8 and 6.1.1.4'
F F 0.0727 0.0534 'International Tables Vol C Tables 4.2.6.8 and 6.1.1.4'
N N 0.0311 0.0180 'International Tables Vol C Tables 4.2.6.8 and 6.1.1.4'
O O 0.0492 0.0322 'International Tables Vol C Tables 4.2.6.8 and 6.1.1.4'
S S 0.3331 0.5567 'International Tables Vol C Tables 4.2.6.8 and 6.1.1.4'

loop_
_exptl_crystal_face_index_h
_exptl_crystal_face_index_k
_exptl_crystal_face_index_l
_exptl_crystal_face_perp_dist
_exptl_oxdiff_crystal_face_indexfrac_h
_exptl_oxdiff_crystal_face_indexfrac_k
_exptl_oxdiff_crystal_face_indexfrac_l
_exptl_oxdiff_crystal_face_x
_exptl_oxdiff_crystal_face_y
_exptl_oxdiff_crystal_face_z
-9 0 0 0.0533 -9.0003 -0.0030 -0.0000 0.1120 0.5870 0.8337
9 0 0 0.0623 9.0003 0.0030 0.0000 -0.1120 -0.5870 -0.8337
-1 8 -12 0.1641 -0.9997 7.9972 -12.0006 0.9256 -0.2627 0.3694
-1 -11 -10 0.1436 -0.9996 -11.0014 -9.9996 0.6728 0.7136 -0.3107
8 -8 -2 0.0462 8.0005 -7.9972 -1.9995 -0.0005 -0.0895 -1.0299
6 12 -1 0.0710 6.0001 12.0012 -1.0006 0.0660 -1.0099 -0.1260
2 -3 12 0.1954 1.9997 -2.9971 12.0004 -0.9096 -0.0634 -0.2826
-1 16 2 0.0955 -1.0003 15.9992 1.9991 -0.0411 -0.7844 0.6685
-8 -7 1 0.0895 -8.0002 -7.0021 1.0004 -0.0126 0.8795 0.4907
-4 11 8 0.1433 -4.0006 10.9994 7.9995 -0.4660 -0.3726 0.7721
0 -10 10 0.1804 -0.0002 -9.9978 10.0007 -0.7800 0.4471 -0.3503
-7 -9 -1 0.0965 -7.0001 -9.0020 -0.9996 0.1082 0.9335 0.3246

loop_
_geom_angle_atom_site_label_1
_geom_angle_atom_site_label_2
_geom_angle_atom_site_label_3
_geom_angle
O1 Cu1 Cu2 103.41(5)
O1 Cu1 N1 92.69(8)
O1 Cu1 N3 146.38(8)
O1 Cu1 N4 114.49(8)
O1 Cu1 N5 91.23(8)
N1 Cu1 Cu2 91.28(6)
N1 Cu1 N3 83.05(8)
N1 Cu1 N4 93.85(8)
N1 Cu1 N5 171.34(9)
N3 Cu1 Cu2 43.72(6)
N3 Cu1 N4 99.09(8)
N4 Cu1 Cu2 141.42(6)
N5 Cu1 Cu2 95.31(6)
N5 Cu1 N3 97.87(8)
N5 Cu1 N4 77.50(8)
O2 Cu2 Cu1 109.22(6)
O2 Cu2 N2 92.58(9)
O2 Cu2 N3 152.33(8)
O2 Cu2 N6 112.33(8)
O2 Cu2 N7 88.30(8)
N2 Cu2 Cu1 93.78(6)
N2 Cu2 N3 84.09(9)
N2 Cu2 N6 94.33(8)
N2 Cu2 N7 171.63(9)
N3 Cu2 Cu1 44.00(6)
N3 Cu2 N6 95.33(8)
N6 Cu2 Cu1 137.16(6)
N7 Cu2 Cu1 93.78(6)
N7 Cu2 N3 98.93(8)
N7 Cu2 N6 77.66(8)
C2 O1 Cu1 125.34(16)
C24 O2 Cu2 125.46(17)
C7 N1 Cu1 123.47(17)
C7 N1 C16 122.9(2)
C16 N1 Cu1 113.33(16)
C29 N2 Cu2 123.10(19)
C29 N2 C38 123.3(2)
C38 N2 Cu2 112.87(16)
Cu2 N3 Cu1 92.28(8)
C17 N3 Cu1 107.24(15)
C17 N3 Cu2 115.33(15)
C17 N3 C39 116.9(2)
C39 N3 Cu1 115.78(15)
C39 N3 Cu2 106.92(15)
C45 N4 Cu1 128.39(19)
C49 N4 Cu1 111.89(17)
C49 N4 C45 119.0(2)
C50 N5 Cu1 117.53(17)
C54 N5 Cu1 123.19(18)
C54 N5 C50 119.2(2)
C55 N6 Cu2 127.89(18)
C55 N6 C59 119.0(2)
C59 N6 Cu2 110.62(16)
C60 N7 Cu2 118.00(17)
C64 N7 Cu2 122.31(18)
C64 N7 C60 119.5(2)
C6 C1 C2 120.3(2)
C6 C1 C7 115.7(2)
C7 C1 C2 124.0(2)
O1 C2 C1 122.5(2)
O1 C2 C3 119.7(2)
C1 C2 C3 117.8(2)
C2 C3 C8 120.0(2)
C4 C3 C2 118.3(2)
C4 C3 C8 121.8(2)
C3 C4 H4 117.7
C3 C4 C5 124.6(2)
C5 C4 H4 117.7
C4 C5 C12 119.8(2)
C6 C5 C4 116.7(2)
C6 C5 C12 123.5(2)
C1 C6 H6 118.9
C5 C6 C1 122.2(2)
C5 C6 H6 118.9
N1 C7 C1 125.3(2)
N1 C7 H7 117.3
C1 C7 H7 117.3
C3 C8 C9 109.9(2)
C10 C8 C3 110.9(2)
C10 C8 C9 109.5(2)
C11 C8 C3 111.4(2)
C11 C8 C9 107.3(2)
C11 C8 C10 107.7(2)
C8 C9 H9A 109.5
C8 C9 H9B 109.5
C8 C9 H9C 109.5
H9A C9 H9B 109.5
H9A C9 H9C 109.5
H9B C9 H9C 109.5
C8 C10 H10A 109.5
C8 C10 H10B 109.5
C8 C10 H10C 109.5
H10A C10 H10B 109.5
H10A C10 H10C 109.5
H10B C10 H10C 109.5
C8 C11 H11A 109.5
C8 C11 H11B 109.5
C8 C11 H11C 109.5
H11A C11 H11B 109.5
H11A C11 H11C 109.5
H11B C11 H11C 109.5
C5 C12 C13 111.4(2)
C5 C12 C14 109.6(2)
C5 C12 C15 109.6(2)
C13 C12 C14 108.5(2)
C13 C12 C15 108.3(2)
C15 C12 C14 109.2(2)
C12 C13 H13A 109.5
C12 C13 H13B 109.5
C12 C13 H13C 109.5
H13A C13 H13B 109.5
H13A C13 H13C 109.5
H13B C13 H13C 109.5
C12 C14 H14A 109.5
C12 C14 H14B 109.5
C12 C14 H14C 109.5
H14A C14 H14B 109.5
H14A C14 H14C 109.5
H14B C14 H14C 109.5
C12 C15 H15A 109.5
C12 C15 H15B 109.5
C12 C15 H15C 109.5
H15A C15 H15B 109.5
H15A C15 H15C 109.5
H15B C15 H15C 109.5
C17 C16 N1 114.2(2)
C21 C16 N1 125.1(2)
C21 C16 C17 120.7(2)
C16 C17 N3 117.8(2)
C18 C17 N3 124.2(2)
C18 C17 C16 117.9(2)
C17 C18 H18 119.7
C19 C18 C17 120.5(2)
C19 C18 H18 119.7
C18 C19 H19 119.1
C18 C19 C20 121.9(2)
C20 C19 H19 119.1
C19 C20 C22 121.1(3)
C21 C20 C19 117.7(2)
C21 C20 C22 121.2(3)
C16 C21 H21 119.3
C20 C21 C16 121.3(2)
C20 C21 H21 119.3
C20 C22 H22A 109.5
C20 C22 H22B 109.5
C20 C22 H22C 109.5
H22A C22 H22B 109.5
H22A C22 H22C 109.5
H22B C22 H22C 109.5
C24 C23 C29 123.7(2)
C28 C23 C24 119.8(3)
C28 C23 C29 116.5(2)
O2 C24 C23 122.1(2)
O2 C24 C25 119.6(2)
C23 C24 C25 118.3(2)
C24 C25 C30 120.5(2)
C26 C25 C24 118.1(3)
C26 C25 C30 121.4(3)
C25 C26 H26 117.7
C25 C26 C27 124.6(3)
C27 C26 H26 117.7
C26 C27 C34 119.4(3)
C28 C27 C26 116.6(3)
C28 C27 C34 124.0(3)
C23 C28 H28 118.7
C27 C28 C23 122.6(3)
C27 C28 H28 118.7
N2 C29 C23 125.8(2)
N2 C29 H29 117.1
C23 C29 H29 117.1
C25 C30 C31 109.6(2)
C25 C30 C32 110.8(2)
C25 C30 C33 112.4(3)
C32 C30 C31 109.7(2)
C33 C30 C31 106.7(3)
C33 C30 C32 107.4(3)
C30 C31 H31A 109.5
C30 C31 H31B 109.5
C30 C31 H31C 109.5
H31A C31 H31B 109.5
H31A C31 H31C 109.5
H31B C31 H31C 109.5
C30 C32 H32A 109.5
C30 C32 H32B 109.5
C30 C32 H32C 109.5
H32A C32 H32B 109.5
H32A C32 H32C 109.5
H32B C32 H32C 109.5
C30 C33 H33A 109.5
C30 C33 H33B 109.5
C30 C33 H33C 109.5
H33A C33 H33B 109.5
H33A C33 H33C 109.5
H33B C33 H33C 109.5
C27 C34 C37 109.4(3)
C35 C34 C27 108.3(3)
C35 C34 C37 110.6(4)
C36 C34 C27 111.8(3)
C36 C34 C35 109.3(4)
C36 C34 C37 107.4(3)
C34 C35 H35A 109.5
C34 C35 H35B 109.5
C34 C35 H35C 109.5
H35A C35 H35B 109.5
H35A C35 H35C 109.5
H35B C35 H35C 109.5
C34 C36 H36A 109.5
C34 C36 H36B 109.5
C34 C36 H36C 109.5
H36A C36 H36B 109.5
H36A C36 H36C 109.5
H36B C36 H36C 109.5
C34 C37 H37A 109.5
C34 C37 H37B 109.5
C34 C37 H37C 109.5
H37A C37 H37B 109.5
H37A C37 H37C 109.5
H37B C37 H37C 109.5
C39 C38 N2 114.6(2)
C43 C38 N2 125.2(2)
C43 C38 C39 120.2(2)
C38 C39 N3 118.1(2)
C40 C39 N3 123.4(2)
C40 C39 C38 118.3(2)
C39 C40 H40 119.7
C41 C40 C39 120.7(3)
C41 C40 H40 119.7
C40 C41 H41 119.4
C40 C41 C42 121.2(3)
C42 C41 H41 119.4
C41 C42 C44 122.2(3)
C43 C42 C41 118.4(2)
C43 C42 C44 119.3(3)
C38 C43 H43 119.4
C42 C43 C38 121.2(3)
C42 C43 H43 119.4
C42 C44 H44A 109.5
C42 C44 H44B 109.5
C42 C44 H44C 109.5
H44A C44 H44B 109.5
H44A C44 H44C 109.5
H44B C44 H44C 109.5
N4 C45 H45 118.8
N4 C45 C46 122.3(3)
C46 C45 H45 118.8
C45 C46 H46 120.6
C45 C46 C47 118.8(3)
C47 C46 H46 120.6
C46 C47 H47 120.2
C48 C47 C46 119.6(3)
C48 C47 H47 120.2
C47 C48 H48 120.8
C47 C48 C49 118.5(3)
C49 C48 H48 120.8
N4 C49 C48 121.9(3)
N4 C49 C50 114.9(2)
C48 C49 C50 123.2(2)
N5 C50 C49 115.8(2)
N5 C50 C51 121.1(3)
C51 C50 C49 123.1(2)
C50 C51 H51 120.2
C50 C51 C52 119.5(3)
C52 C51 H51 120.2
C51 C52 H52 120.5
C53 C52 C51 119.0(3)
C53 C52 H52 120.5
C52 C53 H53 120.6
C52 C53 C54 118.9(3)
C54 C53 H53 120.6
N5 C54 C53 122.3(3)
N5 C54 H54 118.9
C53 C54 H54 118.9
N6 C55 H55 118.8
N6 C55 C56 122.4(3)
C56 C55 H55 118.8
C55 C56 H56 120.6
C57 C56 C55 118.9(3)
C57 C56 H56 120.6
C56 C57 H57 120.2
C56 C57 C58 119.5(3)
C58 C57 H57 120.2
C57 C58 H58 120.9
C57 C58 C59 118.2(3)
C59 C58 H58 120.9
N6 C59 C58 121.9(3)
N6 C59 C60 115.1(2)
C58 C59 C60 123.0(3)
N7 C60 C59 116.3(2)
N7 C60 C61 120.9(3)
C61 C60 C59 122.8(3)
C60 C61 H61 120.3
C62 C61 C60 119.4(3)
C62 C61 H61 120.3
C61 C62 H62 120.3
C63 C62 C61 119.4(3)
C63 C62 H62 120.3
C62 C63 H63 120.6
C62 C63 C64 118.8(3)
C64 C63 H63 120.6
N7 C64 C63 121.9(3)
N7 C64 H64 119.0
C63 C64 H64 119.0
Cl1 C1S Cl2 116.3(5)
Cl1 C1S H1SB 108.2
Cl1 C1S H1SC 108.2
Cl2 C1S H1SB 108.2
Cl2 C1S H1SC 108.2
H1SB C1S H1SC 107.4
Cl3 C2S Cl4 132.5(7)
Cl3 C2S H2SA 104.1
Cl3 C2S H2SB 104.1
Cl4 C2S H2SA 104.1
Cl4 C2S H2SB 104.1
H2SA C2S H2SB 105.5
O3 S1 O5 115.12(14)
O3 S1 C65 103.72(18)
O4 S1 O3 114.01(17)
O4 S1 O5 114.59(14)
O4 S1 C65 103.8(2)
O5 S1 C65 103.62(15)
F1 C65 S1 111.0(3)
F1 C65 F2 108.9(3)
F2 C65 S1 110.4(3)
F3 C65 S1 111.9(3)
F3 C65 F1 107.8(4)
F3 C65 F2 106.7(3)
C3SA O1SA H1SA 109.5
O1SA C3SA H3SA 109.5
O1SA C3SA H3SB 109.5
O1SA C3SA H3SC 109.5
H3SA C3SA H3SB 109.5
H3SA C3SA H3SC 109.5
H3SB C3SA H3SC 109.5

loop_
_geom_bond_atom_site_label_1
_geom_bond_atom_site_label_2
_geom_bond_distance
Cu1 Cu2 2.9667(5)
Cu1 O1 1.9236(17)
Cu1 N1 1.940(2)
Cu1 N3 2.063(2)
Cu1 N4 2.201(2)
Cu1 N5 2.010(2)
Cu2 O2 1.9208(18)
Cu2 N2 1.940(2)
Cu2 N3 2.052(2)
Cu2 N6 2.228(2)
Cu2 N7 2.008(2)
O1 C2 1.304(3)
O2 C24 1.303(3)
N1 C7 1.301(3)
N1 C16 1.417(3)
N2 C29 1.301(3)
N2 C38 1.419(3)
N3 C17 1.417(3)
N3 C39 1.423(3)
N4 C45 1.343(4)
N4 C49 1.340(3)
N5 C50 1.351(3)
N5 C54 1.340(3)
N6 C55 1.336(3)
N6 C59 1.346(3)
N7 C60 1.350(3)
N7 C64 1.338(3)
C1 C2 1.428(3)
C1 C6 1.424(3)
C1 C7 1.426(3)
C2 C3 1.440(3)
C3 C4 1.384(3)
C3 C8 1.541(3)
C4 H4 0.9500
C4 C5 1.419(4)
C5 C6 1.364(4)
C5 C12 1.529(3)
C6 H6 0.9500
C7 H7 0.9500
C8 C9 1.542(4)
C8 C10 1.540(4)
C8 C11 1.535(4)
C9 H9A 0.9800
C9 H9B 0.9800
C9 H9C 0.9800
C10 H10A 0.9800
C10 H10B 0.9800
C10 H10C 0.9800
C11 H11A 0.9800
C11 H11B 0.9800
C11 H11C 0.9800
C12 C13 1.531(4)
C12 C14 1.538(4)
C12 C15 1.535(4)
C13 H13A 0.9800
C13 H13B 0.9800
C13 H13C 0.9800
C14 H14A 0.9800
C14 H14B 0.9800
C14 H14C 0.9800
C15 H15A 0.9800
C15 H15B 0.9800
C15 H15C 0.9800
C16 C17 1.412(3)
C16 C21 1.394(4)
C17 C18 1.401(4)
C18 H18 0.9500
C18 C19 1.386(4)
C19 H19 0.9500
C19 C20 1.398(4)
C20 C21 1.390(4)
C20 C22 1.508(4)
C21 H21 0.9500
C22 H22A 0.9800
C22 H22B 0.9800
C22 H22C 0.9800
C23 C24 1.430(4)
C23 C28 1.420(4)
C23 C29 1.430(4)
C24 C25 1.433(4)
C25 C26 1.386(4)
C25 C30 1.534(4)
C26 H26 0.9500
C26 C27 1.415(4)
C27 C28 1.364(4)
C27 C34 1.538(4)
C28 H28 0.9500
C29 H29 0.9500
C30 C31 1.541(5)
C30 C32 1.539(4)
C30 C33 1.534(4)
C31 H31A 0.9800
C31 H31B 0.9800
C31 H31C 0.9800
C32 H32A 0.9800
C32 H32B 0.9800
C32 H32C 0.9800
C33 H33A 0.9800
C33 H33B 0.9800
C33 H33C 0.9800
C34 C35 1.532(6)
C34 C36 1.520(5)
C34 C37 1.542(6)
C35 H35A 0.9800
C35 H35B 0.9800
C35 H35C 0.9800
C36 H36A 0.9800
C36 H36B 0.9800
C36 H36C 0.9800
C37 H37A 0.9800
C37 H37B 0.9800
C37 H37C 0.9800
C38 C39 1.410(4)
C38 C43 1.393(4)
C39 C40 1.397(4)
C40 H40 0.9500
C40 C41 1.388(4)
C41 H41 0.9500
C41 C42 1.390(4)
C42 C43 1.390(4)
C42 C44 1.513(4)
C43 H43 0.9500
C44 H44A 0.9800
C44 H44B 0.9800
C44 H44C 0.9800
C45 H45 0.9500
C45 C46 1.375(4)
C46 H46 0.9500
C46 C47 1.385(5)
C47 H47 0.9500
C47 C48 1.378(4)
C48 H48 0.9500
C48 C49 1.395(4)
C49 C50 1.487(4)
C50 C51 1.386(4)
C51 H51 0.9500
C51 C52 1.387(4)
C52 H52 0.9500
C52 C53 1.379(4)
C53 H53 0.9500
C53 C54 1.384(4)
C54 H54 0.9500
C55 H55 0.9500
C55 C56 1.384(4)
C56 H56 0.9500
C56 C57 1.378(5)
C57 H57 0.9500
C57 C58 1.390(4)
C58 H58 0.9500
C58 C59 1.396(4)
C59 C60 1.480(4)
C60 C61 1.388(4)
C61 H61 0.9500
C61 C62 1.380(5)
C62 H62 0.9500
C62 C63 1.377(5)
C63 H63 0.9500
C63 C64 1.387(4)
C64 H64 0.9500
Cl1 C1S 1.734(9)
Cl2 C1S 1.746(11)
C1S H1SB 0.9900
C1S H1SC 0.9900
Cl3 C2S 1.460(9)
Cl4 C2S 1.716(7)
C2S H2SA 0.9900
C2S H2SB 0.9900
S1 O3 1.434(2)
S1 O4 1.428(2)
S1 O5 1.442(2)
S1 C65 1.804(4)
F1 C65 1.331(4)
F2 C65 1.345(5)
F3 C65 1.327(5)
O1SA H1SA 0.8400
O1SA C3SA 1.35(2)
C3SA H3SA 0.9800
C3SA H3SB 0.9800
C3SA H3SC 0.9800
O1S H1S 0.8400
O1S C3S 1.43(3)
C3S H3SD 0.9800
C3S H3SE 0.9800
C3S H3SF 0.9800

loop_
_geom_torsion_atom_site_label_1
_geom_torsion_atom_site_label_2
_geom_torsion_atom_site_label_3
_geom_torsion_atom_site_label_4
_geom_torsion
Cu1 Cu2 O2 C24 -124.51(19)
Cu1 Cu2 N2 C29 132.3(2)
Cu1 Cu2 N2 C38 -57.29(16)
Cu1 Cu2 N3 C17 -110.30(18)
Cu1 Cu2 N3 C39 117.85(17)
Cu1 Cu2 N6 C55 92.3(2)
Cu1 Cu2 N6 C59 -69.3(2)
Cu1 Cu2 N7 C60 131.25(18)
Cu1 Cu2 N7 C64 -53.7(2)
Cu1 O1 C2 C1 19.1(3)
Cu1 O1 C2 C3 -160.69(17)
Cu1 N1 C7 C1 -9.7(3)
Cu1 N1 C16 C17 12.6(3)
Cu1 N1 C16 C21 -168.1(2)
Cu1 N3 C17 C16 -16.9(3)
Cu1 N3 C17 C18 168.0(2)
Cu1 N3 C39 C38 85.1(2)
Cu1 N3 C39 C40 -89.8(3)
Cu1 N4 C45 C46 -168.9(2)
Cu1 N4 C49 C48 169.6(2)
Cu1 N4 C49 C50 -12.4(3)
Cu1 N5 C50 C49 10.1(3)
Cu1 N5 C50 C51 -172.4(2)
Cu1 N5 C54 C53 173.8(2)
Cu2 Cu1 O1 C2 -119.64(18)
Cu2 Cu1 N1 C7 126.08(19)
Cu2 Cu1 N1 C16 -60.30(16)
Cu2 Cu1 N3 C17 117.43(17)
Cu2 Cu1 N3 C39 -110.04(19)
Cu2 Cu1 N4 C45 100.6(2)
Cu2 Cu1 N4 C49 -69.2(2)
Cu2 Cu1 N5 C50 128.95(18)
Cu2 Cu1 N5 C54 -47.2(2)
Cu2 O2 C24 C23 21.9(3)
Cu2 O2 C24 C25 -157.38(18)
Cu2 N2 C29 C23 -9.7(4)
Cu2 N2 C38 C39 9.3(3)
Cu2 N2 C38 C43 -170.0(2)
Cu2 N3 C17 C16 84.3(2)
Cu2 N3 C17 C18 -90.8(3)
Cu2 N3 C39 C38 -16.0(3)
Cu2 N3 C39 C40 169.1(2)
Cu2 N6 C55 C56 -159.5(2)
Cu2 N6 C59 C58 162.9(2)
Cu2 N6 C59 C60 -16.9(3)
Cu2 N7 C60 C59 -0.8(3)
Cu2 N7 C60 C61 177.0(2)
Cu2 N7 C64 C63 -176.2(2)
O1 Cu1 Cu2 O2 -16.85(8)
O1 Cu1 Cu2 N2 -110.91(8)
O1 Cu1 Cu2 N3 171.62(10)
O1 Cu1 Cu2 N6 148.57(10)
O1 Cu1 Cu2 N7 72.67(8)
O1 Cu1 N1 C7 22.6(2)
O1 Cu1 N1 C16 -163.79(17)
O1 Cu1 N3 Cu2 -14.84(17)
O1 Cu1 N3 C17 102.60(19)
O1 Cu1 N3 C39 -124.88(18)
O1 Cu1 N4 C45 -91.1(2)
O1 Cu1 N4 C49 99.17(19)
O1 Cu1 N5 C50 -127.46(19)
O1 Cu1 N5 C54 56.4(2)
O1 C2 C3 C4 175.6(2)
O1 C2 C3 C8 -4.1(3)
O2 Cu2 N2 C29 22.8(2)
O2 Cu2 N2 C38 -166.76(17)
O2 Cu2 N3 Cu1 -17.4(2)
O2 Cu2 N3 C17 -127.72(19)
O2 Cu2 N3 C39 100.4(2)
O2 Cu2 N6 C55 -102.6(2)
O2 Cu2 N6 C59 95.82(18)
O2 Cu2 N7 C60 -119.59(19)
O2 Cu2 N7 C64 55.4(2)
O2 C24 C25 C26 177.9(2)
O2 C24 C25 C30 0.6(4)
N1 Cu1 Cu2 O2 -109.92(8)
N1 Cu1 Cu2 N2 156.01(9)
N1 Cu1 Cu2 N3 78.54(10)
N1 Cu1 Cu2 N6 55.49(11)
N1 Cu1 Cu2 N7 -20.41(9)
N1 Cu1 O1 C2 -27.68(19)
N1 Cu1 N3 Cu2 -99.22(9)
N1 Cu1 N3 C17 18.22(15)
N1 Cu1 N3 C39 150.74(18)
N1 Cu1 N4 C45 3.7(2)
N1 Cu1 N4 C49 -166.10(18)
N1 Cu1 N5 C50 -10.5(7)
N1 Cu1 N5 C54 173.4(5)
N1 C16 C17 N3 3.9(3)
N1 C16 C17 C18 179.3(2)
N1 C16 C21 C20 -178.4(3)
N2 Cu2 O2 C24 -29.6(2)
N2 Cu2 N3 Cu1 -101.69(9)
N2 Cu2 N3 C17 148.00(17)
N2 Cu2 N3 C39 16.15(15)
N2 Cu2 N6 C55 -8.0(2)
N2 Cu2 N6 C59 -169.60(18)
N2 Cu2 N7 C60 -23.4(7)
N2 Cu2 N7 C64 151.6(6)
N2 C38 C39 N3 5.4(3)
N2 C38 C39 C40 -179.4(2)
N2 C38 C43 C42 178.2(2)
N3 Cu1 Cu2 O2 171.54(10)
N3 Cu1 Cu2 N2 77.47(10)
N3 Cu1 Cu2 N6 -23.05(12)
N3 Cu1 Cu2 N7 -98.95(10)
N3 Cu1 O1 C2 -109.2(2)
N3 Cu1 N1 C7 169.1(2)
N3 Cu1 N1 C16 -17.27(16)
N3 Cu1 N4 C45 87.2(2)
N3 Cu1 N4 C49 -82.54(19)
N3 Cu1 N5 C50 85.00(19)
N3 Cu1 N5 C54 -91.1(2)
N3 Cu2 O2 C24 -111.8(2)
N3 Cu2 N2 C29 175.3(2)
N3 Cu2 N2 C38 -14.31(16)
N3 Cu2 N6 C55 76.5(2)
N3 Cu2 N6 C59 -85.14(18)
N3 Cu2 N7 C60 87.25(19)
N3 Cu2 N7 C64 -97.7(2)
N3 C17 C18 C19 174.4(2)
N3 C39 C40 C41 175.9(2)
N4 Cu1 Cu2 O2 152.27(11)
N4 Cu1 Cu2 N2 58.21(12)
N4 Cu1 Cu2 N3 -19.26(12)
N4 Cu1 Cu2 N6 -42.31(13)
N4 Cu1 Cu2 N7 -118.21(11)
N4 Cu1 O1 C2 67.8(2)
N4 Cu1 N1 C7 -92.2(2)
N4 Cu1 N1 C16 81.43(17)
N4 Cu1 N3 Cu2 167.97(8)
N4 Cu1 N3 C17 -74.59(16)
N4 Cu1 N3 C39 57.93(18)
N4 Cu1 N5 C50 -12.63(18)
N4 Cu1 N5 C54 171.2(2)
N4 C45 C46 C47 1.1(5)
N4 C49 C50 N5 2.6(3)
N4 C49 C50 C51 -174.9(3)
N5 Cu1 Cu2 O2 75.69(8)
N5 Cu1 Cu2 N2 -18.37(9)
N5 Cu1 Cu2 N3 -95.84(10)
N5 Cu1 Cu2 N6 -118.89(11)
N5 Cu1 Cu2 N7 165.21(9)
N5 Cu1 O1 C2 144.60(19)
N5 Cu1 N1 C7 -94.3(6)
N5 Cu1 N1 C16 79.4(6)
N5 Cu1 N3 Cu2 89.46(9)
N5 Cu1 N3 C17 -153.10(15)
N5 Cu1 N3 C39 -20.58(19)
N5 Cu1 N4 C45 -176.7(2)
N5 Cu1 N4 C49 13.58(18)
N5 C50 C51 C52 -2.5(5)
N6 Cu2 O2 C24 66.2(2)
N6 Cu2 N2 C29 -89.8(2)
N6 Cu2 N2 C38 80.61(17)
N6 Cu2 N3 Cu1 164.49(8)
N6 Cu2 N3 C17 54.19(17)
N6 Cu2 N3 C39 -77.66(16)
N6 Cu2 N7 C60 -6.29(18)
N6 Cu2 N7 C64 168.7(2)
N6 C55 C56 C57 -0.2(5)
N6 C59 C60 N7 12.8(3)
N6 C59 C60 C61 -164.9(3)
N7 Cu2 O2 C24 142.1(2)
N7 Cu2 N2 C29 -73.0(7)
N7 Cu2 N2 C38 97.4(6)
N7 Cu2 N3 Cu1 86.18(9)
N7 Cu2 N3 C17 -24.12(18)
N7 Cu2 N3 C39 -155.97(15)
N7 Cu2 N6 C55 174.5(2)
N7 Cu2 N6 C59 12.86(18)
N7 C60 C61 C62 -1.0(5)
C1 C2 C3 C4 -4.1(3)
C1 C2 C3 C8 176.2(2)
C2 C1 C6 C5 0.6(4)
C2 C1 C7 N1 -8.2(4)
C2 C3 C4 C5 1.9(4)
C2 C3 C8 C9 -57.4(3)
C2 C3 C8 C10 63.9(3)
C2 C3 C8 C11 -176.2(2)
C3 C4 C5 C6 1.6(4)
C3 C4 C5 C12 -178.7(2)
C4 C3 C8 C9 123.0(3)
C4 C3 C8 C10 -115.8(3)
C4 C3 C8 C11 4.1(3)
C4 C5 C6 C1 -2.9(4)
C4 C5 C12 C13 -178.6(2)
C4 C5 C12 C14 61.2(3)
C4 C5 C12 C15 -58.7(3)
C6 C1 C2 O1 -176.7(2)
C6 C1 C2 C3 3.0(3)
C6 C1 C7 N1 171.9(2)
C6 C5 C12 C13 1.0(4)
C6 C5 C12 C14 -119.1(3)
C6 C5 C12 C15 121.0(3)
C7 N1 C16 C17 -173.7(2)
C7 N1 C16 C21 5.6(4)
C7 C1 C2 O1 3.4(4)
C7 C1 C2 C3 -176.9(2)
C7 C1 C6 C5 -179.5(2)
C8 C3 C4 C5 -178.4(2)
C12 C5 C6 C1 177.4(2)
C16 N1 C7 C1 177.2(2)
C16 C17 C18 C19 -0.7(4)
C17 N3 C39 C38 -147.0(2)
C17 N3 C39 C40 38.1(3)
C17 C16 C21 C20 0.8(4)
C17 C18 C19 C20 0.7(4)
C18 C19 C20 C21 0.0(4)
C18 C19 C20 C22 178.5(3)
C19 C20 C21 C16 -0.8(4)
C21 C16 C17 N3 -175.4(2)
C21 C16 C17 C18 0.0(4)
C22 C20 C21 C16 -179.2(3)
C23 C24 C25 C26 -1.5(4)
C23 C24 C25 C30 -178.8(2)
C24 C23 C28 C27 0.1(4)
C24 C23 C29 N2 -7.5(4)
C24 C25 C26 C27 1.1(4)
C24 C25 C30 C31 62.8(3)
C24 C25 C30 C32 -58.4(3)
C24 C25 C30 C33 -178.7(3)
C25 C26 C27 C28 -0.1(4)
C25 C26 C27 C34 -177.9(3)
C26 C25 C30 C31 -114.4(3)
C26 C25 C30 C32 124.3(3)
C26 C25 C30 C33 4.1(4)
C26 C27 C28 C23 -0.5(4)
C26 C27 C34 C35 69.7(5)
C26 C27 C34 C36 -169.8(3)
C26 C27 C34 C37 -50.9(4)
C28 C23 C24 O2 -178.4(2)
C28 C23 C24 C25 0.9(4)
C28 C23 C29 N2 172.1(3)
C28 C27 C34 C35 -107.9(4)
C28 C27 C34 C36 12.6(5)
C28 C27 C34 C37 131.5(4)
C29 N2 C38 C39 179.6(2)
C29 N2 C38 C43 0.3(4)
C29 C23 C24 O2 1.2(4)
C29 C23 C24 C25 -179.5(2)
C29 C23 C28 C27 -179.5(3)
C30 C25 C26 C27 178.4(3)
C34 C27 C28 C23 177.2(3)
C38 N2 C29 C23 -179.1(2)
C38 C39 C40 C41 1.0(4)
C39 N3 C17 C16 -148.8(2)
C39 N3 C17 C18 36.1(3)
C39 C38 C43 C42 -1.1(4)
C39 C40 C41 C42 -0.8(4)
C40 C41 C42 C43 -0.4(4)
C40 C41 C42 C44 178.8(3)
C41 C42 C43 C38 1.3(4)
C43 C38 C39 N3 -175.3(2)
C43 C38 C39 C40 -0.1(4)
C44 C42 C43 C38 -177.9(3)
C45 N4 C49 C48 -1.2(4)
C45 N4 C49 C50 176.8(2)
C45 C46 C47 C48 -1.5(5)
C46 C47 C48 C49 0.5(5)
C47 C48 C49 N4 0.9(4)
C47 C48 C49 C50 -177.0(3)
C48 C49 C50 N5 -179.4(3)
C48 C49 C50 C51 3.1(4)
C49 N4 C45 C46 0.2(4)
C49 C50 C51 C52 174.9(3)
C50 N5 C54 C53 -2.3(4)
C50 C51 C52 C53 -0.7(5)
C51 C52 C53 C54 2.4(5)
C52 C53 C54 N5 -0.9(4)
C54 N5 C50 C49 -173.6(2)
C54 N5 C50 C51 3.9(4)
C55 N6 C59 C58 -0.5(4)
C55 N6 C59 C60 179.6(2)
C55 C56 C57 C58 -0.6(4)
C56 C57 C58 C59 0.8(4)
C57 C58 C59 N6 -0.3(4)
C57 C58 C59 C60 179.6(3)
C58 C59 C60 N7 -167.0(2)
C58 C59 C60 C61 15.2(4)
C59 N6 C55 C56 0.7(4)
C59 C60 C61 C62 176.6(3)
C60 N7 C64 C63 -1.2(4)
C60 C61 C62 C63 -0.4(6)
C61 C62 C63 C64 1.0(5)
C62 C63 C64 N7 -0.2(5)
C64 N7 C60 C59 -175.9(2)
C64 N7 C60 C61 1.8(4)
O3 S1 C65 F1 -64.8(4)
O3 S1 C65 F2 56.1(3)
O3 S1 C65 F3 174.7(3)
O4 S1 C65 F1 54.6(4)
O4 S1 C65 F2 175.5(2)
O4 S1 C65 F3 -65.9(3)
O5 S1 C65 F1 174.6(3)
O5 S1 C65 F2 -64.5(3)
O5 S1 C65 F3 54.2(3)
